data_4083058
loop_
_publ_author_name
'Carter, Tyler J.'
'Wang, Justin Y.'
'Szymczak, Nathaniel K.'

_publ_section_title
;
 Manganese-Mediated Hydride Delivery to a Borazine by Stepwise Reduction
 and Protonation
;
_journal_issue 7
_journal_name_full Organometallics
_journal_page_first 1540
_journal_paper_doi 10.1021/om500157m
_journal_volume 33
_journal_year 2014
_chemical_formula_moiety 'C41 H30 B4 F24 Mn N3 O3'
_chemical_formula_sum 'C41 H30 B4 F24 Mn N3 O3'
_chemical_formula_weight 1166.86
_chemical_name_systematic
; 
 ? 
;
_space_group_IT_number 61
_symmetry_cell_setting orthorhombic
_symmetry_space_group_name_Hall '-P 2ac 2ab'
_symmetry_space_group_name_H-M 'P b c a'
_atom_sites_solution_hydrogens geom
_atom_sites_solution_primary direct
_atom_sites_solution_secondary difmap
_audit_creation_method SHELXL-97
_cell_angle_alpha 90.00
_cell_angle_beta 90.00
_cell_angle_gamma 90.00
_cell_formula_units_Z 8
_cell_length_a 18.6145(3)
_cell_length_b 18.8636(3)
_cell_length_c 27.1879(19)
_cell_measurement_reflns_used 94059
_cell_measurement_temperature 85(2)
_cell_measurement_theta_max 68.20
_cell_measurement_theta_min 3.30
_cell_volume 9546.7(7)
_computing_cell_refinement 'CrystalClear-SM Expert 2.0 r12'
_computing_data_collection 'CrystalClear-SM Expert 2.0 r12 (Rigaku, 2011)'
_computing_data_reduction 'CrystalClear-SM Expert 2.0 r12'
_computing_molecular_graphics 'Bruker SHELXTL'
_computing_publication_material 'Bruker SHELXTL'
_computing_structure_refinement 'SHELXL-97 (Sheldrick, 1997)'
_computing_structure_solution 'SHELXS-97 (Sheldrick, 1990)'
_diffrn_ambient_temperature 85(2)
_diffrn_detector_area_resol_mean 29.257
_diffrn_measured_fraction_theta_full 1.000
_diffrn_measured_fraction_theta_max 1.000
_diffrn_measurement_device_type 'Rigaku Saturn944+ CCD'
_diffrn_measurement_method /w
_diffrn_radiation_monochromator confocal
_diffrn_radiation_source 'micro-focus rotating anode'
_diffrn_radiation_type CuK\a
_diffrn_radiation_wavelength 1.54178
_diffrn_reflns_av_R_equivalents 0.1052
_diffrn_reflns_av_sigmaI/netI 0.0282
_diffrn_reflns_limit_h_max 22
_diffrn_reflns_limit_h_min -22
_diffrn_reflns_limit_k_max 22
_diffrn_reflns_limit_k_min -22
_diffrn_reflns_limit_l_max 32
_diffrn_reflns_limit_l_min -32
_diffrn_reflns_number 274740
_diffrn_reflns_theta_full 68.23
_diffrn_reflns_theta_max 68.23
_diffrn_reflns_theta_min 3.25
_exptl_absorpt_coefficient_mu 3.507
_exptl_absorpt_correction_T_max 0.902
_exptl_absorpt_correction_T_min 0.741
_exptl_absorpt_correction_type multi-scan
_exptl_absorpt_process_details 'Higashi, T. (1995). Program for Absorption Correction. Rigaku Corporation, Tokyo, Japan.'
_exptl_crystal_colour Yellow
_exptl_crystal_density_diffrn 1.624
_exptl_crystal_density_method 'not measured'
_exptl_crystal_description Needle
_exptl_crystal_F_000 4656
_exptl_crystal_size_max 0.13
_exptl_crystal_size_mid 0.05
_exptl_crystal_size_min 0.03
_refine_diff_density_max 0.997
_refine_diff_density_min -0.605
_refine_diff_density_rms 0.089
_refine_ls_extinction_coef 0.00057(6)
_refine_ls_extinction_expression Fc^*^=kFc[1+0.001xFc^2^\l^3^/sin(2\q)]^-1/4^
_refine_ls_extinction_method SHELXL
_refine_ls_goodness_of_fit_ref 1.192
_refine_ls_hydrogen_treatment mixed
_refine_ls_matrix_type full
_refine_ls_number_parameters 690
_refine_ls_number_reflns 8743
_refine_ls_number_restraints 12
_refine_ls_restrained_S_all 1.265
_refine_ls_R_factor_all 0.0730
_refine_ls_R_factor_gt 0.0670
_refine_ls_shift/su_max 0.020
_refine_ls_shift/su_mean 0.000
_refine_ls_structure_factor_coef Fsqd
_refine_ls_weighting_details 'calc w=1/[\s^2^(Fo^2^)+(0.0919P)^2^+10.1242P] where P=(Fo^2^+2Fc^2^)/3'
_refine_ls_weighting_scheme calc
_refine_ls_wR_factor_gt 0.1763
_refine_ls_wR_factor_ref 0.1810
_reflns_number_gt 7716
_reflns_number_total 8743
_reflns_threshold_expression >2sigma(I)
_cod_data_source_file om500157m_si_002.cif
_cod_data_source_block 3TJC63
_cod_depositor_comments
;
The following automatic conversions were performed:

'_symmetry_cell_setting' value 'Orthorhombic' changed to
'orthorhombic' according to
/usr/data/users/saulius/crontab/automatic-downloads/current/ACS/lib/dictionaries/cif_core.dic
dictionary named 'cif_core.dic' version 2.4.2 from 2011-04-26.

Automatic conversion script
Id: cif_fix_values 2281 2013-09-26 08:29:07Z andrius 
;
_cod_original_sg_symbol_H-M PBCA
_cod_database_code 4083058

loop_
_symmetry_equiv_pos_as_xyz
'x, y, z'
'-x+1/2, -y, z+1/2'
'-x, y+1/2, -z+1/2'
'x+1/2, -y+1/2, -z'
'-x, -y, -z'
'x-1/2, y, -z-1/2'
'x, -y-1/2, z-1/2'
'-x-1/2, y-1/2, z'

loop_
_atom_site_label
_atom_site_type_symbol
_atom_site_fract_x
_atom_site_fract_y
_atom_site_fract_z
_atom_site_U_iso_or_equiv
_atom_site_adp_type
_atom_site_occupancy
_atom_site_symmetry_multiplicity
_atom_site_calc_flag
_atom_site_refinement_flags
_atom_site_disorder_assembly
_atom_site_disorder_group
Mn1 Mn 0.80428(3) 0.14472(3) 0.55634(2) 0.02887(19) Uani 1 1 d . . .
N3 N 0.75504(16) 0.12607(16) 0.62679(11) 0.0315(7) Uani 1 1 d . . .
N2 N 0.82655(18) 0.04040(15) 0.58240(10) 0.0324(7) Uani 1 1 d . . .
O3 O 0.8947(2) 0.14960(17) 0.46665(11) 0.0546(8) Uani 1 1 d . . .
N1 N 0.88209(17) 0.14747(17) 0.61433(12) 0.0353(7) Uani 1 1 d . . .
O2 O 0.7813(2) 0.29993(15) 0.54696(13) 0.0554(8) Uani 1 1 d . . .
O1 O 0.68440(18) 0.10253(17) 0.49103(12) 0.0542(8) Uani 1 1 d . . .
C3 C 0.8613(2) 0.1472(2) 0.50214(15) 0.0407(9) Uani 1 1 d . . .
B3 B 0.7585(2) 0.0544(2) 0.60696(15) 0.0330(9) Uani 1 1 d . . .
B2 B 0.8938(3) 0.0770(3) 0.59333(17) 0.0392(10) Uani 1 1 d . . .
C4 C 0.8139(3) 0.2349(2) 0.67471(16) 0.0478(10) Uani 1 1 d . . .
H4A H 0.8576 0.2381 0.6933 0.072 Uiso 1 1 calc R . .
H4B H 0.7739 0.2303 0.6968 0.072 Uiso 1 1 calc R . .
H4C H 0.8082 0.2770 0.6552 0.072 Uiso 1 1 calc R . .
C2 C 0.7886(2) 0.2394(2) 0.55044(16) 0.0432(10) Uani 1 1 d . . .
C1 C 0.7302(2) 0.1214(2) 0.51650(15) 0.0406(9) Uani 1 1 d . . .
C5 C 0.9445(2) 0.1970(3) 0.6172(2) 0.0568(12) Uani 1 1 d . . .
H5A H 0.9714 0.1876 0.6466 0.085 Uiso 1 1 calc R . .
H5B H 0.9274 0.2450 0.6177 0.085 Uiso 1 1 calc R . .
H5C H 0.9749 0.1902 0.5891 0.085 Uiso 1 1 calc R . .
B1 B 0.8173(2) 0.1689(2) 0.64033(15) 0.0325(9) Uani 1 1 d . . .
C7 C 0.8322(3) -0.0234(2) 0.55040(15) 0.0532(12) Uani 1 1 d . . .
H7A H 0.8423 -0.0642 0.5703 0.080 Uiso 1 1 calc R . .
H7B H 0.8703 -0.0167 0.5270 0.080 Uiso 1 1 calc R . .
H7C H 0.7877 -0.0304 0.5332 0.080 Uiso 1 1 calc R . .
C9 C 0.6831(2) 0.1511(3) 0.64317(18) 0.0499(11) Uani 1 1 d . . .
H9A H 0.6764 0.1394 0.6772 0.075 Uiso 1 1 calc R . .
H9B H 0.6466 0.1285 0.6238 0.075 Uiso 1 1 calc R . .
H9C H 0.6801 0.2015 0.6390 0.075 Uiso 1 1 calc R . .
C8 C 0.6958(3) 0.0006(3) 0.60765(18) 0.0533(12) Uani 1 1 d . . .
H8A H 0.6694 0.0055 0.6378 0.080 Uiso 1 1 calc R . .
H8B H 0.7146 -0.0466 0.6053 0.080 Uiso 1 1 calc R . .
H8C H 0.6645 0.0096 0.5803 0.080 Uiso 1 1 calc R . .
C6 C 0.9700(3) 0.0480(3) 0.5814(2) 0.0615(13) Uani 1 1 d . . .
H6A H 1.0037 0.0659 0.6051 0.092 Uiso 1 1 calc R . .
H6B H 0.9839 0.0631 0.5491 0.092 Uiso 1 1 calc R . .
H6C H 0.9694 -0.0028 0.5827 0.092 Uiso 1 1 calc R . .
F21 F 0.13063(13) -0.00012(12) 0.56280(8) 0.0407(5) Uani 1 1 d . . .
F11 F 0.15500(13) -0.42734(11) 0.77371(8) 0.0419(6) Uani 1 1 d . . .
F18 F 0.49076(12) -0.04186(11) 0.62607(8) 0.0394(5) Uani 1 1 d . . .
F24 F 0.06022(14) -0.15218(13) 0.77063(10) 0.0531(7) Uani 1 1 d . . .
F6 F 0.48330(14) -0.38846(13) 0.72023(10) 0.0548(7) Uani 1 1 d . . .
F19 F 0.23933(13) 0.02865(14) 0.57778(10) 0.0542(7) Uani 1 1 d . . .
F4 F 0.48031(14) -0.38486(14) 0.79940(10) 0.0533(7) Uani 1 1 d . . .
F10 F 0.14322(16) -0.51005(12) 0.72037(9) 0.0540(7) Uani 1 1 d . . .
F20 F 0.15311(15) 0.07994(11) 0.61650(8) 0.0472(6) Uani 1 1 d . . .
F12 F 0.24749(13) -0.47758(13) 0.74411(10) 0.0524(7) Uani 1 1 d . . .
F5 F 0.55552(12) -0.32055(14) 0.75994(11) 0.0535(7) Uani 1 1 d . . .
C26 C 0.34251(17) -0.20776(17) 0.62095(12) 0.0234(7) Uani 1 1 d . . .
F16 F 0.51232(16) -0.05284(15) 0.54914(9) 0.0579(7) Uani 1 1 d . . .
F23 F 0.01229(14) -0.06150(15) 0.73917(11) 0.0607(8) Uani 1 1 d . . .
F1 F 0.36576(18) -0.06676(12) 0.82511(9) 0.0587(8) Uani 1 1 d . . .
C34 C 0.23034(17) -0.14873(16) 0.66972(12) 0.0236(7) Uani 1 1 d . . .
C31 C 0.39512(18) -0.15399(17) 0.62316(12) 0.0247(7) Uani 1 1 d . . .
H31A H 0.3953 -0.1233 0.6499 0.030 Uiso 1 1 calc R . .
C10 C 0.33683(17) -0.22233(17) 0.71587(12) 0.0235(7) Uani 1 1 d . . .
C33 C 0.5038(2) -0.0896(2) 0.59075(14) 0.0340(8) Uani 1 1 d . . .
F2 F 0.32637(18) -0.15302(15) 0.86814(10) 0.0643(8) Uani 1 1 d . . .
C11 C 0.33697(18) -0.17498(17) 0.75514(12) 0.0258(7) Uani 1 1 d . . .
H11A H 0.3043 -0.1377 0.7552 0.031 Uiso 1 1 calc R . .
F3 F 0.43761(18) -0.13248(16) 0.86603(11) 0.0686(9) Uani 1 1 d . . .
C29 C 0.44859(19) -0.18996(19) 0.54586(13) 0.0288(7) Uani 1 1 d . . .
H29A H 0.4829 -0.1842 0.5213 0.035 Uiso 1 1 calc R . .
C12 C 0.38516(19) -0.18190(19) 0.79464(13) 0.0293(7) Uani 1 1 d . . .
C13 C 0.43457(19) -0.23699(19) 0.79622(13) 0.0315(8) Uani 1 1 d . . .
H13A H 0.4665 -0.2415 0.8223 0.038 Uiso 1 1 calc R . .
C39 C 0.17794(18) -0.14647(17) 0.70686(12) 0.0250(7) Uani 1 1 d . . .
H39A H 0.1765 -0.1828 0.7300 0.030 Uiso 1 1 calc R . .
F22 F 0.10005(18) -0.0483(2) 0.78831(11) 0.0839(12) Uani 1 1 d . . .
C18 C 0.23435(17) -0.28691(17) 0.66171(12) 0.0240(7) Uani 1 1 d . . .
F17 F 0.56796(12) -0.11778(13) 0.60158(12) 0.0575(7) Uani 1 1 d . . .
C27 C 0.34562(18) -0.25210(17) 0.57987(12) 0.0260(7) Uani 1 1 d . . .
H27A H 0.3122 -0.2885 0.5769 0.031 Uiso 1 1 calc R . .
C19 C 0.18560(19) -0.29258(19) 0.62254(14) 0.0298(8) Uani 1 1 d . A .
H19A H 0.1840 -0.2564 0.5993 0.036 Uiso 1 1 calc R . .
C36 C 0.17823(18) -0.03867(17) 0.63856(12) 0.0258(7) Uani 1 1 d . . .
C30 C 0.44683(18) -0.14534(17) 0.58663(13) 0.0260(7) Uani 1 1 d . . .
C25 C 0.18265(19) -0.45346(18) 0.73163(13) 0.0278(7) Uani 1 1 d . A .
C40 C 0.1760(2) 0.01706(19) 0.59967(13) 0.0306(8) Uani 1 1 d . . .
C35 C 0.22918(18) -0.09309(17) 0.63565(12) 0.0236(7) Uani 1 1 d . . .
H35A H 0.2630 -0.0923 0.6105 0.028 Uiso 1 1 calc R . .
C14 C 0.43478(18) -0.28526(19) 0.75739(14) 0.0300(7) Uani 1 1 d . . .
C38 C 0.12808(18) -0.09178(18) 0.71028(13) 0.0269(7) Uani 1 1 d . . .
C16 C 0.3799(2) -0.1328(2) 0.83674(14) 0.0370(9) Uani 1 1 d . . .
C20 C 0.1397(2) -0.3499(2) 0.61707(15) 0.0356(8) Uani 1 1 d . . .
C21 C 0.13869(19) -0.40443(19) 0.65188(14) 0.0314(8) Uani 1 1 d . A .
H21A H 0.1079 -0.4429 0.6485 0.038 Uiso 1 1 calc R . .
C15 C 0.38772(17) -0.27791(18) 0.71822(13) 0.0264(7) Uani 1 1 d . . .
H15A H 0.3897 -0.3106 0.6926 0.032 Uiso 1 1 calc R . .
C22 C 0.18466(18) -0.39939(17) 0.69135(13) 0.0253(7) Uani 1 1 d . . .
C17 C 0.4875(2) -0.3446(2) 0.75916(16) 0.0397(9) Uani 1 1 d . . .
B4 B 0.2858(2) -0.21630(19) 0.66682(14) 0.0231(7) Uani 1 1 d . . .
C41 C 0.0764(2) -0.0889(2) 0.75220(15) 0.0353(8) Uani 1 1 d . . .
C37 C 0.12763(19) -0.03703(18) 0.67562(13) 0.0286(7) Uani 1 1 d . . .
H37A H 0.0942 -0.0005 0.6775 0.034 Uiso 1 1 calc R . .
C28 C 0.39724(19) -0.24362(18) 0.54312(12) 0.0275(7) Uani 1 1 d . . .
C32 C 0.3987(2) -0.2913(2) 0.49968(14) 0.0358(8) Uani 1 1 d . . .
F13 F 0.35371(18) -0.34571(14) 0.50302(10) 0.0631(8) Uani 1 1 d . . .
F15 F 0.46442(17) -0.31751(19) 0.49023(12) 0.0792(10) Uani 1 1 d . . .
F14 F 0.38086(15) -0.25699(14) 0.45738(9) 0.0535(7) Uani 1 1 d . . .
C23 C 0.23190(17) -0.34185(17) 0.69599(12) 0.0243(7) Uani 1 1 d . A .
H23A H 0.2627 -0.3403 0.7229 0.029 Uiso 1 1 calc R . .
C24 C 0.0888(3) -0.3530(2) 0.57521(19) 0.0571(14) Uani 1 1 d D A 1
F7 F 0.1140(5) -0.3210(6) 0.5352(4) 0.0669(9) Uani 0.524(4) 1 d PD A 1
F8 F 0.0276(3) -0.3070(4) 0.5875(2) 0.0669(9) Uani 0.524(4) 1 d PD A 1
F9 F 0.0546(4) -0.4099(4) 0.5675(2) 0.0669(9) Uani 0.524(4) 1 d PD A 1
F7B F 0.0224(4) -0.3565(4) 0.5848(2) 0.0669(9) Uani 0.476(4) 1 d PD A 2
F8B F 0.0987(4) -0.4202(4) 0.5507(2) 0.0669(9) Uani 0.476(4) 1 d PD A 2
F9B F 0.0981(5) -0.3085(6) 0.5388(4) 0.0669(9) Uani 0.476(4) 1 d PD A 2

loop_
_atom_site_aniso_label
_atom_site_aniso_U_11
_atom_site_aniso_U_22
_atom_site_aniso_U_33
_atom_site_aniso_U_23
_atom_site_aniso_U_13
_atom_site_aniso_U_12
Mn1 0.0354(3) 0.0247(3) 0.0264(3) 0.0037(2) -0.0008(2) -0.0011(2)
N3 0.0307(16) 0.0328(15) 0.0308(15) -0.0018(12) 0.0042(13) -0.0009(12)
N2 0.0502(19) 0.0255(14) 0.0214(14) 0.0022(11) 0.0036(13) 0.0049(13)
O3 0.078(2) 0.0510(18) 0.0349(16) 0.0044(13) 0.0162(16) -0.0126(16)
N1 0.0281(16) 0.0436(18) 0.0343(17) 0.0044(13) 0.0008(13) -0.0069(13)
O2 0.073(2) 0.0261(15) 0.067(2) 0.0083(14) 0.0069(17) 0.0054(14)
O1 0.062(2) 0.0520(18) 0.0488(18) 0.0012(15) -0.0226(16) 0.0031(15)
C3 0.054(3) 0.032(2) 0.036(2) 0.0028(16) 0.0009(19) -0.0083(17)
B3 0.043(2) 0.030(2) 0.0261(19) 0.0055(16) -0.0008(17) -0.0058(18)
B2 0.041(2) 0.045(2) 0.031(2) 0.0094(19) 0.0034(18) 0.008(2)
C4 0.061(3) 0.042(2) 0.040(2) -0.0086(19) 0.002(2) -0.006(2)
C2 0.045(2) 0.044(2) 0.040(2) 0.0067(18) 0.0020(18) -0.0019(19)
C1 0.053(3) 0.0315(19) 0.037(2) 0.0052(16) -0.0043(19) 0.0051(18)
C5 0.040(2) 0.072(3) 0.059(3) 0.003(2) -0.004(2) -0.021(2)
B1 0.038(2) 0.033(2) 0.027(2) 0.0002(16) -0.0025(17) -0.0028(17)
C7 0.102(4) 0.0248(19) 0.033(2) 0.0003(16) 0.008(2) 0.011(2)
C9 0.035(2) 0.063(3) 0.051(3) -0.005(2) 0.0120(19) 0.007(2)
C8 0.063(3) 0.047(2) 0.049(3) 0.003(2) -0.001(2) -0.024(2)
C6 0.047(3) 0.073(3) 0.064(3) 0.008(3) 0.012(2) 0.025(2)
F21 0.0542(14) 0.0409(12) 0.0268(11) 0.0033(9) -0.0119(10) 0.0035(10)
F11 0.0590(15) 0.0337(11) 0.0330(11) 0.0049(9) 0.0126(10) 0.0101(10)
F18 0.0372(12) 0.0370(11) 0.0440(13) -0.0105(10) 0.0052(10) -0.0126(9)
F24 0.0514(15) 0.0468(14) 0.0610(16) 0.0181(12) 0.0283(13) 0.0060(11)
F6 0.0504(15) 0.0465(14) 0.0675(17) -0.0130(12) -0.0143(13) 0.0213(12)
F19 0.0422(14) 0.0578(15) 0.0626(16) 0.0351(13) 0.0062(12) 0.0003(11)
F4 0.0489(14) 0.0483(14) 0.0628(16) 0.0205(12) -0.0038(12) 0.0124(11)
F10 0.0846(19) 0.0321(12) 0.0453(14) 0.0101(10) -0.0072(13) -0.0236(12)
F20 0.0803(18) 0.0235(10) 0.0377(12) 0.0030(9) -0.0070(12) 0.0052(11)
F12 0.0375(13) 0.0558(15) 0.0639(16) 0.0329(13) 0.0102(12) 0.0171(11)
F5 0.0247(12) 0.0535(15) 0.0822(19) 0.0052(13) -0.0052(12) 0.0060(10)
C26 0.0226(16) 0.0222(15) 0.0255(16) -0.0010(12) -0.0015(13) 0.0005(12)
F16 0.0774(19) 0.0566(16) 0.0396(13) 0.0072(12) 0.0105(13) -0.0306(14)
F23 0.0391(14) 0.0686(17) 0.0745(19) 0.0191(14) 0.0198(13) 0.0205(12)
F1 0.109(2) 0.0342(12) 0.0333(12) -0.0036(10) -0.0098(13) 0.0085(13)
C34 0.0230(16) 0.0237(16) 0.0243(16) -0.0001(12) -0.0014(13) -0.0020(12)
C31 0.0259(17) 0.0269(16) 0.0212(16) -0.0025(12) 0.0008(13) 0.0003(13)
C10 0.0206(15) 0.0244(16) 0.0253(16) 0.0030(12) 0.0017(13) -0.0023(12)
C33 0.034(2) 0.0365(19) 0.0315(19) -0.0012(15) 0.0059(15) -0.0039(15)
F2 0.090(2) 0.0605(17) 0.0421(15) -0.0120(12) 0.0211(15) -0.0215(15)
C11 0.0272(17) 0.0248(16) 0.0253(16) 0.0027(13) 0.0001(13) -0.0017(13)
F3 0.083(2) 0.0680(18) 0.0551(17) -0.0215(14) -0.0353(15) 0.0117(15)
C29 0.0288(18) 0.0348(18) 0.0228(16) -0.0007(14) 0.0048(14) 0.0039(14)
C12 0.0317(18) 0.0302(17) 0.0260(17) 0.0026(14) -0.0019(14) -0.0060(14)
C13 0.0294(18) 0.0357(19) 0.0294(18) 0.0058(14) -0.0067(14) -0.0044(15)
C39 0.0253(16) 0.0262(16) 0.0234(16) 0.0028(12) -0.0016(13) -0.0006(13)
F22 0.073(2) 0.127(3) 0.0517(17) -0.0475(18) 0.0323(15) -0.047(2)
C18 0.0222(16) 0.0230(15) 0.0268(17) 0.0015(12) 0.0010(13) 0.0002(12)
F17 0.0236(11) 0.0476(14) 0.101(2) -0.0112(14) -0.0026(12) -0.0046(10)
C27 0.0279(17) 0.0238(15) 0.0264(17) -0.0025(13) -0.0034(13) 0.0003(13)
C19 0.0297(18) 0.0283(17) 0.0316(18) 0.0085(14) -0.0062(14) -0.0058(14)
C36 0.0297(17) 0.0227(16) 0.0250(16) 0.0042(13) -0.0047(13) -0.0006(13)
C30 0.0242(16) 0.0273(17) 0.0265(17) 0.0002(13) -0.0005(13) -0.0013(13)
C25 0.0279(17) 0.0234(16) 0.0322(18) 0.0019(14) 0.0051(14) 0.0017(13)
C40 0.0366(19) 0.0284(17) 0.0266(17) 0.0025(14) -0.0057(15) 0.0025(14)
C35 0.0247(16) 0.0241(15) 0.0220(15) 0.0001(12) -0.0018(13) -0.0015(12)
C14 0.0224(16) 0.0318(18) 0.0359(19) 0.0045(14) -0.0001(14) 0.0009(14)
C38 0.0253(17) 0.0283(17) 0.0272(17) 0.0019(13) 0.0018(13) -0.0010(13)
C16 0.044(2) 0.037(2) 0.0299(19) -0.0008(15) -0.0093(16) -0.0029(17)
C20 0.035(2) 0.0354(19) 0.036(2) 0.0059(15) -0.0061(16) -0.0074(16)
C21 0.0288(18) 0.0279(17) 0.0374(19) 0.0016(15) 0.0002(15) -0.0066(14)
C15 0.0221(16) 0.0284(17) 0.0287(17) -0.0005(13) 0.0005(13) -0.0012(13)
C22 0.0249(16) 0.0209(15) 0.0300(17) 0.0024(13) 0.0040(13) 0.0008(12)
C17 0.030(2) 0.039(2) 0.050(2) 0.0016(18) -0.0082(17) 0.0037(16)
B4 0.0216(17) 0.0235(17) 0.0242(18) 0.0021(14) -0.0008(14) -0.0006(14)
C41 0.0315(19) 0.0354(19) 0.039(2) -0.0007(16) 0.0066(16) -0.0013(15)
C37 0.0290(18) 0.0281(17) 0.0286(17) 0.0008(14) -0.0024(14) 0.0030(14)
C28 0.0300(18) 0.0269(17) 0.0257(17) -0.0042(14) -0.0027(14) 0.0040(14)
C32 0.038(2) 0.041(2) 0.0290(19) -0.0073(16) -0.0018(15) 0.0068(17)
F13 0.097(2) 0.0446(14) 0.0474(15) -0.0166(12) 0.0034(15) -0.0162(14)
F15 0.0670(19) 0.103(2) 0.0679(19) -0.0468(18) -0.0130(16) 0.0399(18)
F14 0.0730(18) 0.0581(15) 0.0294(12) -0.0071(11) -0.0030(11) -0.0045(13)
C23 0.0232(16) 0.0242(15) 0.0256(16) 0.0005(13) 0.0001(13) 0.0010(12)
C24 0.060(3) 0.053(3) 0.058(3) 0.028(2) -0.027(2) -0.035(2)
F7 0.065(2) 0.079(2) 0.0567(15) 0.0147(15) -0.0298(14) -0.0285(17)
F8 0.065(2) 0.079(2) 0.0567(15) 0.0147(15) -0.0298(14) -0.0285(17)
F9 0.065(2) 0.079(2) 0.0567(15) 0.0147(15) -0.0298(14) -0.0285(17)
F7B 0.065(2) 0.079(2) 0.0567(15) 0.0147(15) -0.0298(14) -0.0285(17)
F8B 0.065(2) 0.079(2) 0.0567(15) 0.0147(15) -0.0298(14) -0.0285(17)
F9B 0.065(2) 0.079(2) 0.0567(15) 0.0147(15) -0.0298(14) -0.0285(17)

loop_
_atom_type_symbol
_atom_type_description
_atom_type_scat_dispersion_real
_atom_type_scat_dispersion_imag
_atom_type_scat_source
C C 0.0181 0.0091 'International Tables Vol C Tables 4.2.6.8 and 6.1.1.4'
H H 0.0000 0.0000 'International Tables Vol C Tables 4.2.6.8 and 6.1.1.4'
B B 0.0090 0.0039 'International Tables Vol C Tables 4.2.6.8 and 6.1.1.4'
N N 0.0311 0.0180 'International Tables Vol C Tables 4.2.6.8 and 6.1.1.4'
O O 0.0492 0.0322 'International Tables Vol C Tables 4.2.6.8 and 6.1.1.4'
F F 0.0727 0.0534 'International Tables Vol C Tables 4.2.6.8 and 6.1.1.4'
Mn Mn -0.5299 2.8052 'International Tables Vol C Tables 4.2.6.8 and 6.1.1.4'

loop_
_geom_angle_atom_site_label_1
_geom_angle_atom_site_label_2
_geom_angle_atom_site_label_3
_geom_angle
C1 Mn1 C3 88.05(19)
C1 Mn1 C2 93.68(19)
C3 Mn1 C2 89.81(18)
C1 Mn1 N2 97.05(15)
C3 Mn1 N2 100.35(15)
C2 Mn1 N2 165.43(16)
C1 Mn1 N1 164.33(15)
C3 Mn1 N1 101.61(17)
C2 Mn1 N1 98.60(17)
N2 Mn1 N1 69.29(12)
C1 Mn1 N3 99.70(16)
C3 Mn1 N3 167.12(16)
C2 Mn1 N3 99.85(16)
N2 Mn1 N3 68.67(11)
N1 Mn1 N3 68.71(12)
C1 Mn1 B2 132.15(18)
C3 Mn1 B2 86.91(18)
C2 Mn1 B2 133.82(19)
N2 Mn1 B2 37.89(15)
N1 Mn1 B2 37.93(15)
N3 Mn1 B2 80.26(14)
C1 Mn1 B1 135.28(18)
C3 Mn1 B1 136.53(18)
C2 Mn1 B1 84.89(17)
N2 Mn1 B1 80.55(13)
N1 Mn1 B1 37.57(14)
N3 Mn1 B1 37.61(13)
B2 Mn1 B1 67.16(16)
C1 Mn1 B3 84.14(17)
C3 Mn1 B3 134.86(16)
C2 Mn1 B3 134.95(18)
N2 Mn1 B3 37.50(14)
N1 Mn1 B3 80.31(14)
N3 Mn1 B3 37.44(13)
B2 Mn1 B3 66.96(16)
B1 Mn1 B3 66.90(15)
B3 N3 B1 124.9(3)
B3 N3 C9 116.4(3)
B1 N3 C9 117.6(3)
B3 N3 Mn1 78.7(2)
B1 N3 Mn1 78.2(2)
C9 N3 Mn1 126.7(3)
B3 N2 B2 124.5(3)
B3 N2 C7 118.4(4)
B2 N2 C7 116.1(4)
B3 N2 Mn1 79.4(2)
B2 N2 Mn1 78.4(2)
C7 N2 Mn1 124.4(2)
B1 N1 B2 124.4(3)
B1 N1 C5 116.5(4)
B2 N1 C5 118.2(4)
B1 N1 Mn1 78.7(2)
B2 N1 Mn1 78.0(2)
C5 N1 Mn1 125.5(3)
O3 C3 Mn1 176.9(4)
N2 B3 N3 112.1(3)
N2 B3 C8 122.9(4)
N3 B3 C8 124.8(4)
N2 B3 Mn1 63.10(18)
N3 B3 Mn1 63.89(19)
C8 B3 Mn1 139.1(3)
N2 B2 N1 112.4(3)
N2 B2 C6 125.0(4)
N1 B2 C6 122.5(4)
N2 B2 Mn1 63.7(2)
N1 B2 Mn1 64.1(2)
C6 B2 Mn1 139.1(3)
O2 C2 Mn1 177.5(4)
O1 C1 Mn1 176.0(4)
N1 B1 N3 112.4(3)
N1 B1 C4 123.1(4)
N3 B1 C4 124.2(4)
N1 B1 Mn1 63.8(2)
N3 B1 Mn1 64.16(19)
C4 B1 Mn1 137.5(3)
C27 C26 C31 115.8(3)
C27 C26 B4 125.1(3)
C31 C26 B4 119.0(3)
C35 C34 C39 116.2(3)
C35 C34 B4 124.1(3)
C39 C34 B4 119.6(3)
C30 C31 C26 122.2(3)
C11 C10 C15 116.1(3)
C11 C10 B4 125.4(3)
C15 C10 B4 118.4(3)
F16 C33 F18 106.3(3)
F16 C33 F17 106.6(3)
F18 C33 F17 105.7(3)
F16 C33 C30 112.7(3)
F18 C33 C30 113.5(3)
F17 C33 C30 111.6(3)
C10 C11 C12 121.9(3)
C30 C29 C28 117.7(3)
C13 C12 C11 121.1(3)
C13 C12 C16 119.3(3)
C11 C12 C16 119.5(3)
C12 C13 C14 117.9(3)
C38 C39 C34 122.3(3)
C23 C18 C19 115.4(3)
C23 C18 B4 124.3(3)
C19 C18 B4 120.1(3)
C28 C27 C26 122.2(3)
C20 C19 C18 122.7(3)
C37 C36 C35 121.4(3)
C37 C36 C40 118.9(3)
C35 C36 C40 119.7(3)
C29 C30 C31 120.9(3)
C29 C30 C33 117.9(3)
C31 C30 C33 121.2(3)
F10 C25 F12 106.5(3)
F10 C25 F11 106.1(3)
F12 C25 F11 104.7(3)
F10 C25 C22 113.1(3)
F12 C25 C22 113.3(3)
F11 C25 C22 112.4(3)
F19 C40 F20 106.7(3)
F19 C40 F21 105.1(3)
F20 C40 F21 105.5(3)
F19 C40 C36 114.0(3)
F20 C40 C36 113.0(3)
F21 C40 C36 112.0(3)
C34 C35 C36 121.5(3)
C15 C14 C13 121.0(3)
C15 C14 C17 121.1(3)
C13 C14 C17 117.9(3)
C39 C38 C37 120.5(3)
C39 C38 C41 120.5(3)
C37 C38 C41 119.0(3)
F1 C16 F3 107.5(3)
F1 C16 F2 105.6(3)
F3 C16 F2 102.4(3)
F1 C16 C12 115.0(3)
F3 C16 C12 114.3(3)
F2 C16 C12 111.0(3)
C19 C20 C21 120.7(3)
C19 C20 C24 120.5(3)
C21 C20 C24 118.8(3)
C22 C21 C20 117.9(3)
C14 C15 C10 122.1(3)
C21 C22 C23 120.9(3)
C21 C22 C25 120.5(3)
C23 C22 C25 118.5(3)
F4 C17 F5 105.8(3)
F4 C17 F6 106.7(3)
F5 C17 F6 105.9(3)
F4 C17 C14 112.8(3)
F5 C17 C14 111.6(3)
F6 C17 C14 113.5(3)
C10 B4 C34 112.3(3)
C10 B4 C26 104.6(3)
C34 B4 C26 111.4(3)
C10 B4 C18 110.4(3)
C34 B4 C18 105.5(3)
C26 B4 C18 112.9(3)
F22 C41 F24 108.5(4)
F22 C41 F23 105.5(3)
F24 C41 F23 104.1(3)
F22 C41 C38 111.9(3)
F24 C41 C38 113.7(3)
F23 C41 C38 112.6(3)
C36 C37 C38 118.1(3)
C29 C28 C27 121.1(3)
C29 C28 C32 118.0(3)
C27 C28 C32 120.8(3)
F13 C32 F15 107.7(3)
F13 C32 F14 105.8(3)
F15 C32 F14 103.6(3)
F13 C32 C28 113.7(3)
F15 C32 C28 113.0(3)
F14 C32 C28 112.3(3)
C18 C23 C22 122.4(3)
F9 C24 F7 115.3(7)
F9 C24 F8 98.6(5)
F7 C24 F8 101.0(5)
F9 C24 C20 118.8(4)
F7 C24 C20 112.5(5)
F8 C24 C20 107.2(4)

loop_
_geom_bond_atom_site_label_1
_geom_bond_atom_site_label_2
_geom_bond_distance
Mn1 C1 1.808(4)
Mn1 C3 1.817(4)
Mn1 C2 1.817(5)
Mn1 N2 2.132(3)
Mn1 N1 2.142(3)
Mn1 N3 2.152(3)
Mn1 B2 2.329(5)
Mn1 B1 2.341(4)
Mn1 B3 2.350(4)
N3 B3 1.457(5)
N3 B1 1.459(5)
N3 C9 1.487(5)
N2 B3 1.456(6)
N2 B2 1.460(6)
N2 C7 1.489(5)
O3 C3 1.148(5)
N1 B1 1.456(6)
N1 B2 1.464(6)
N1 C5 1.493(5)
O2 C2 1.153(5)
O1 C1 1.154(5)
B3 C8 1.546(6)
B2 C6 1.553(6)
C4 B1 1.558(6)
F21 C40 1.350(4)
F11 C25 1.348(4)
F18 C33 1.339(4)
F24 C41 1.328(4)
F6 C17 1.346(5)
F19 C40 1.338(4)
F4 C17 1.339(5)
F10 C25 1.331(4)
F20 C40 1.341(4)
F12 C25 1.334(4)
F5 C17 1.345(5)
C26 C27 1.396(5)
C26 C31 1.411(5)
C26 B4 1.642(5)
F16 C33 1.336(4)
F23 C41 1.348(5)
F1 C16 1.312(5)
C34 C35 1.400(4)
C34 C39 1.405(5)
C34 B4 1.642(5)
C31 C30 1.393(5)
C10 C11 1.392(5)
C10 C15 1.414(5)
C10 B4 1.641(5)
C33 F17 1.341(5)
C33 C30 1.497(5)
F2 C16 1.366(5)
C11 C12 1.405(5)
F3 C16 1.337(5)
C29 C30 1.392(5)
C29 C28 1.394(5)
C12 C13 1.388(5)
C12 C16 1.476(5)
C13 C14 1.394(5)
C39 C38 1.391(5)
F22 C41 1.321(5)
C18 C23 1.394(5)
C18 C19 1.403(5)
C18 B4 1.646(5)
C27 C28 1.395(5)
C19 C20 1.385(5)
C36 C37 1.379(5)
C36 C35 1.400(5)
C36 C40 1.492(5)
C25 C22 1.497(5)
C14 C15 1.386(5)
C14 C17 1.489(5)
C38 C37 1.398(5)
C38 C41 1.492(5)
C20 C21 1.398(5)
C20 C24 1.483(6)
C21 C22 1.376(5)
C22 C23 1.403(5)
C28 C32 1.485(5)
C32 F13 1.328(5)
C32 F15 1.344(5)
C32 F14 1.361(5)
C24 F9 1.265(7)
C24 F7 1.330(11)
C24 F8 1.470(9)
